data_9010781
loop_
_publ_author_name
'Giester, G.'
'Kolitsch, U.'
'Leverett, P.'
'Turner, P.'
'Williams, P. A.'

_publ_section_title
;The crystal structures of lavendulan, sampleite, and a new polymorph of
 sampleite Locality: Hilarion mine, Lavrion, Greece
;
_journal_name_full 'European Journal of Mineralogy'
_journal_page_first 75
_journal_page_last 93
_journal_paper_doi 10.1127/0935-1221/2007/0019-0075
_journal_volume 19
_journal_year 2007
_chemical_compound_source 'Hilarion mine, Lavrion, Greece'
_chemical_formula_sum 'As4 Ca Cl Cu5 H10 Na O21'
_chemical_name_mineral Lavendulan
_space_group_IT_number 14
_symmetry_space_group_name_Hall '-P 2yn'
_symmetry_space_group_name_H-M 'P 1 21/n 1'
_cell_angle_alpha 90
_cell_angle_beta 90.37
_cell_angle_gamma 90
_cell_formula_units_Z 4
_cell_length_a 10.011
_cell_length_b 19.478
_cell_length_c 10.056
_cell_volume 1960.821
_database_code_amcsd 0007195
_exptl_crystal_density_diffrn 3.597
_cod_original_formula_sum 'Na Ca Cu5 As4 O21 Cl H10'
_cod_database_code 9010781

loop_
_space_group_symop_operation_xyz
x,y,z
1/2+x,1/2-y,1/2+z
1/2-x,1/2+y,1/2-z
-x,-y,-z

loop_
_atom_site_aniso_label
_atom_site_aniso_U_11
_atom_site_aniso_U_22
_atom_site_aniso_U_33
_atom_site_aniso_U_12
_atom_site_aniso_U_13
_atom_site_aniso_U_23
Na 0.02590 0.04200 0.02480 0.00360 0.00080 -0.00160
Ca 0.01720 0.02600 0.01880 0.00120 0.00000 0.00010
Cu1 0.01670 0.02530 0.01050 -0.00320 -0.00020 -0.00010
Cu2 0.01580 0.02640 0.01130 0.00250 0.00050 0.00020
Cu3 0.01130 0.02420 0.01600 -0.00010 -0.00060 0.00270
Cu4 0.01160 0.02620 0.01470 -0.00020 0.00030 -0.00260
Cu5 0.01300 0.02420 0.01250 -0.00010 0.00020 -0.00060
As1 0.01250 0.02360 0.01120 -0.00050 0.00090 0.00020
As2 0.01180 0.02300 0.01110 -0.00030 -0.00050 -0.00070
As3 0.01230 0.02240 0.01190 0.00030 -0.00060 0.00040
As4 0.01190 0.02300 0.01170 0.00050 0.00120 -0.00040
O1 0.02100 0.02700 0.01700 -0.00400 0.00800 0.00100
O2 0.02700 0.02500 0.01000 -0.00900 0.00100 0.00100
O3 0.00800 0.03200 0.02600 -0.00100 0.00100 0.00700
O4 0.01400 0.02600 0.01400 0.00100 -0.00300 -0.00200
O5 0.01700 0.02500 0.02100 -0.00200 -0.00400 -0.00200
O6 0.00800 0.03600 0.02300 0.00200 -0.00300 -0.00900
O7 0.01800 0.03300 0.01600 -0.00600 -0.00100 -0.00100
O8 0.02000 0.02600 0.01200 -0.00100 -0.00100 0.00300
O9 0.02300 0.02700 0.01800 0.00100 -0.00800 0.00300
O10 0.01300 0.03600 0.02100 0.00200 0.00100 0.01000
O11 0.02500 0.02800 0.00800 0.00700 -0.00400 0.00100
O12 0.01500 0.02500 0.01100 -0.00300 0.00360 -0.00260
O13 0.02200 0.02900 0.01700 0.00200 0.00800 -0.00200
O14 0.00900 0.03100 0.02000 0.00200 0.00000 -0.00700
O15 0.01900 0.02200 0.01300 0.00100 0.00200 0.00440
O16 0.01800 0.03200 0.01100 0.00400 0.00100 -0.00200
Cl 0.02460 0.02760 0.02090 -0.00160 0.00040 0.00180
Wat1 0.03300 0.03800 0.02400 0.00200 -0.00500 -0.00600
Wat2 0.07000 0.02700 0.04000 -0.00200 0.01700 0.00200
Wat3 0.03200 0.04300 0.03300 -0.00800 0.00900 -0.00200
Wat4 0.04300 0.04400 0.02800 -0.00400 0.00600 -0.00500
Wat5 0.05300 0.06500 0.04200 -0.03000 -0.00600 0.01100

loop_
_atom_site_label
_atom_site_fract_x
_atom_site_fract_y
_atom_site_fract_z
_atom_site_U_iso_or_equiv
_atom_site_type_symbol
_atom_site_attached_hydrogens
Na 0.29020 0.10830 0.64750 0.03090 Na 0
Ca 0.78303 0.09544 0.13674 0.02070 Ca 0
Cu1 0.05806 0.21004 0.13981 0.01750 Cu 0
Cu2 0.52395 0.21604 0.14172 0.01780 Cu 0
Cu3 0.29061 0.21147 0.36580 0.01720 Cu 0
Cu4 0.29423 0.21174 -0.08393 0.01750 Cu 0
Cu5 0.79415 0.09098 0.64051 0.01656 Cu 0
As1 -0.00500 0.15757 0.43069 0.01576 As 0
As2 0.00026 0.15848 0.84746 0.01530 As 0
As3 0.58430 0.16290 0.43480 0.01555 As 0
As4 0.58955 0.16303 0.84879 0.01553 As 0
O1 -0.07290 0.08820 0.49860 0.02160 O 0
O2 -0.04550 0.15870 0.26850 0.02070 O 0
O3 0.16050 0.15390 0.45950 0.02240 O 0
O4 -0.06630 0.23070 0.50160 0.01780 O 0
O5 -0.06220 0.08830 0.77280 0.02100 O 0
O6 0.16460 0.16010 0.81550 0.02210 O 0
O7 -0.04050 0.15700 1.00860 0.02190 O 0
O8 -0.06970 0.23120 0.78040 0.01910 O 0
O9 0.65130 0.09360 0.50500 0.02270 O 0
O10 0.42120 0.16170 0.46740 0.02340 O 0
O11 0.62390 0.16270 0.27220 0.02010 O 0
O12 0.64940 0.23610 0.50210 0.01710 O 0
O13 0.66560 0.09540 0.78400 0.02290 O 0
O14 0.42500 0.16040 0.81910 0.02010 O 0
O15 0.64820 0.23740 0.77900 0.01790 O 0
O16 0.63290 0.16800 1.01190 0.02040 O 0
Cl 0.30063 0.13529 0.13620 0.02440 Cl 0
Wat1 0.85250 0.00420 0.29430 0.03200 O 2
Wat2 0.23410 0.02270 0.35570 0.04600 O 2
Wat3 0.44150 0.02020 0.64200 0.03610 O 2
Wat4 0.85130 0.00690 -0.00960 0.03830 O 2
Wat5 0.58820 0.02240 0.10970 0.05400 O 2

loop_
_cod_changelog_entry_id
_cod_changelog_entry_author
_cod_changelog_entry_date
_cod_changelog_entry_text
1
;cod-tools version 3.8.0
Id: cif_guess_AMCSD_atom_types 9574 2023-05-10 09:00:05Z saulius
;
2023-05-10T18:52:43+03:00
;Derived atom types and hydrogen counts
from atom names that follow the AMCSD naming convention
(Wat == water, O-H == hydroxyl).
;

loop_
_cod_related_entry_id
_cod_related_entry_database
_cod_related_entry_code
1 AMCSD 0007195
